data_4504111
loop_
_publ_author_name
'Feng, Mei-Ling'
'Li, Xiu-Ling'
'Mao, Jiang-Gao'

_publ_section_title
;
 New Organically Templated Gallium and Indium Selenites or Selenates with
 One-, Two-, and Three-Dimensional Structures
;
_journal_issue 4
_journal_name_full 'Crystal Growth &amp; Design'
_journal_page_first 770
_journal_paper_doi 10.1021/cg060824d
_journal_volume 7
_journal_year 2007
_chemical_formula_sum 'C2 H10 F3 In N2 O3 Se'
_chemical_formula_weight 360.90
_chemical_name_systematic
; 
 ? 
;
_space_group_IT_number 14
_symmetry_cell_setting monoclinic
_symmetry_space_group_name_Hall '-P 2ybc'
_symmetry_space_group_name_H-M 'P 1 21/c 1'
_atom_sites_solution_hydrogens geom
_atom_sites_solution_primary direct
_atom_sites_solution_secondary difmap
_audit_creation_method SHELXL-97
_cell_angle_alpha 90.00
_cell_angle_beta 92.329(4)
_cell_angle_gamma 90.00
_cell_formula_units_Z 4
_cell_length_a 9.3066(5)
_cell_length_b 8.3012(5)
_cell_length_c 11.2923(7)
_cell_measurement_reflns_used 2174
_cell_measurement_temperature 293(2)
_cell_measurement_theta_max 27.4835
_cell_measurement_theta_min 3.0448
_cell_volume 871.68(9)
_computing_structure_refinement 'SHELXL-97 (Sheldrick, 1997)'
_computing_structure_solution 'SHELXS-97 (Sheldrick, 1990)'
_diffrn_ambient_temperature 293(2)
_diffrn_measured_fraction_theta_full 0.995
_diffrn_measured_fraction_theta_max 0.995
_diffrn_measurement_device_type 'Rigaku Mercury CCD'
_diffrn_measurement_method 'narrow frame method'
_diffrn_radiation_monochromator graphite
_diffrn_radiation_source 'fine-focus sealed tube'
_diffrn_radiation_type MoK\a
_diffrn_radiation_wavelength 0.71073
_diffrn_reflns_av_R_equivalents 0.0289
_diffrn_reflns_av_sigmaI/netI 0.0279
_diffrn_reflns_limit_h_max 12
_diffrn_reflns_limit_h_min -12
_diffrn_reflns_limit_k_max 8
_diffrn_reflns_limit_k_min -10
_diffrn_reflns_limit_l_max 14
_diffrn_reflns_limit_l_min -14
_diffrn_reflns_number 6476
_diffrn_reflns_theta_full 27.48
_diffrn_reflns_theta_max 27.48
_diffrn_reflns_theta_min 3.05
_diffrn_standards_decay_% <1.0
_exptl_absorpt_coefficient_mu 6.911
_exptl_absorpt_correction_T_max 1.0000
_exptl_absorpt_correction_T_min 0.6206
_exptl_absorpt_correction_type 'Multi-scan technique'
_exptl_crystal_colour colorless
_exptl_crystal_density_diffrn 2.750
_exptl_crystal_density_method 'not measured'
_exptl_crystal_description plate
_exptl_crystal_F_000 680
_exptl_crystal_size_max 0.1000
_exptl_crystal_size_mid 0.1000
_exptl_crystal_size_min 0.0600
_refine_diff_density_max 0.709
_refine_diff_density_min -0.690
_refine_diff_density_rms 0.121
_refine_ls_extinction_coef 0.0064(4)
_refine_ls_extinction_expression Fc^*^=kFc[1+0.001xFc^2^\l^3^/sin(2\q)]^-1/4^
_refine_ls_extinction_method SHELXL
_refine_ls_goodness_of_fit_ref 1.098
_refine_ls_hydrogen_treatment constr
_refine_ls_matrix_type full
_refine_ls_number_parameters 110
_refine_ls_number_reflns 1989
_refine_ls_number_restraints 0
_refine_ls_restrained_S_all 1.098
_refine_ls_R_factor_all 0.0275
_refine_ls_R_factor_gt 0.0239
_refine_ls_shift/su_max 0.001
_refine_ls_shift/su_mean 0.000
_refine_ls_structure_factor_coef Fsqd
_refine_ls_weighting_details 'calc w=1/[\s^2^(Fo^2^)+(0.0239P)^2^+0.1039P] where P=(Fo^2^+2Fc^2^)/3'
_refine_ls_weighting_scheme calc
_refine_ls_wR_factor_gt 0.0500
_refine_ls_wR_factor_ref 0.0513
_reflns_number_gt 1826
_reflns_number_total 1989
_reflns_threshold_expression >2sigma(I)
_cod_data_source_file cg060824dsi20061121_080625.cif
_cod_data_source_block C2H10F3InN2O3Se
_cod_depositor_comments
;
The following automatic conversions were performed:

'_symmetry_cell_setting' value 'Monoclinic' changed to 'monoclinic'
according to /home/saulius/struct/CIF-dictionaries/cif_core.dic
dictionary named 'cif_core.dic' version 2.4.1 from 2010-06-29.

Automatic conversion script
Id: cif_fix_values 1715 2011-07-08 13:25:40Z adriana 
;
_cod_original_sg_symbol_H-M P2(1)/c
_cod_database_code 4504111

loop_
_symmetry_equiv_pos_as_xyz
'x, y, z'
'-x, y+1/2, -z+1/2'
'-x, -y, -z'
'x, -y-1/2, z-1/2'

loop_
_atom_site_label
_atom_site_type_symbol
_atom_site_fract_x
_atom_site_fract_y
_atom_site_fract_z
_atom_site_U_iso_or_equiv
_atom_site_adp_type
_atom_site_occupancy
_atom_site_symmetry_multiplicity
_atom_site_calc_flag
_atom_site_refinement_flags
In1 In 0.80994(2) 0.17008(3) 0.633290(19) 0.01415(9) Uani 1 1 d .
Se1 Se 0.95398(3) 0.14343(4) 0.37051(3) 0.01437(10) Uani 1 1 d .
F1 F 0.6411(2) 0.1201(3) 0.51684(18) 0.0292(5) Uani 1 1 d .
F2 F 0.67311(19) 0.1082(3) 0.76729(18) 0.0276(5) Uani 1 1 d .
F3 F 0.7330(2) 0.4057(2) 0.64565(17) 0.0277(5) Uani 1 1 d .
O1 O 0.9740(2) 0.2879(3) 0.2676(2) 0.0233(5) Uani 1 1 d .
O2 O 1.1237(2) 0.0741(3) 0.3854(2) 0.0247(5) Uani 1 1 d .
O3 O 0.9467(2) 0.2555(3) 0.4964(2) 0.0218(5) Uani 1 1 d .
C1 C 0.6668(4) 0.7074(4) 0.4399(3) 0.0233(7) Uani 1 1 d .
H1C H 0.6781 0.7807 0.5065 0.028 Uiso 1 1 calc R
H1D H 0.5714 0.6606 0.4406 0.028 Uiso 1 1 calc R
C2 C 0.6851(4) 0.7974(4) 0.3256(3) 0.0242(7) Uani 1 1 d .
H2C H 0.7857 0.8244 0.3181 0.029 Uiso 1 1 calc R
H2D H 0.6560 0.7288 0.2594 0.029 Uiso 1 1 calc R
N1 N 0.7772(3) 0.5782(3) 0.4500(2) 0.0251(6) Uani 1 1 d .
H1A H 0.7675 0.5244 0.5173 0.038 Uiso 1 1 calc R
H1B H 0.8645 0.6220 0.4496 0.038 Uiso 1 1 calc R
H1E H 0.7658 0.5109 0.3889 0.038 Uiso 1 1 calc R
N2 N 0.5981(3) 0.9472(3) 0.3210(2) 0.0207(6) Uani 1 1 d .
H2A H 0.6108 0.9977 0.2527 0.031 Uiso 1 1 calc R
H2B H 0.6259 1.0112 0.3809 0.031 Uiso 1 1 calc R
H2E H 0.5056 0.9226 0.3267 0.031 Uiso 1 1 calc R

loop_
_atom_site_aniso_label
_atom_site_aniso_U_11
_atom_site_aniso_U_22
_atom_site_aniso_U_33
_atom_site_aniso_U_23
_atom_site_aniso_U_13
_atom_site_aniso_U_12
In1 0.01665(12) 0.01290(13) 0.01304(13) -0.00092(8) 0.00226(8) 0.00134(8)
Se1 0.01662(16) 0.01343(16) 0.01308(17) 0.00039(11) 0.00093(12) -0.00090(11)
F1 0.0241(10) 0.0358(12) 0.0272(12) -0.0046(9) -0.0059(9) 0.0024(9)
F2 0.0223(10) 0.0381(12) 0.0230(11) 0.0084(9) 0.0063(8) -0.0022(9)
F3 0.0445(12) 0.0153(10) 0.0241(11) 0.0003(8) 0.0089(9) 0.0108(9)
O1 0.0248(11) 0.0273(13) 0.0177(12) 0.0110(10) -0.0009(9) -0.0050(10)
O2 0.0204(11) 0.0151(12) 0.0383(15) -0.0041(10) -0.0027(10) 0.0052(9)
O3 0.0294(12) 0.0184(12) 0.0179(11) -0.0035(9) 0.0072(10) -0.0063(10)
C1 0.0266(16) 0.0216(17) 0.0221(18) 0.0021(14) 0.0045(14) 0.0002(14)
C2 0.0297(17) 0.0191(17) 0.0243(18) 0.0005(14) 0.0062(14) 0.0024(14)
N1 0.0329(15) 0.0213(15) 0.0211(16) 0.0020(12) -0.0004(12) 0.0016(13)
N2 0.0213(13) 0.0216(15) 0.0193(15) 0.0021(12) 0.0014(11) -0.0032(11)

loop_
_atom_type_symbol
_atom_type_description
_atom_type_scat_dispersion_real
_atom_type_scat_dispersion_imag
_atom_type_scat_source
C C 0.0033 0.0016 'International Tables Vol C Tables 4.2.6.8 and 6.1.1.4'
H H 0.0000 0.0000 'International Tables Vol C Tables 4.2.6.8 and 6.1.1.4'
N N 0.0061 0.0033 'International Tables Vol C Tables 4.2.6.8 and 6.1.1.4'
O O 0.0106 0.0060 'International Tables Vol C Tables 4.2.6.8 and 6.1.1.4'
Se Se -0.0929 2.2259 'International Tables Vol C Tables 4.2.6.8 and 6.1.1.4'
In In -0.7276 1.3100 'International Tables Vol C Tables 4.2.6.8 and 6.1.1.4'
F F 0.0171 0.0103 'International Tables Vol C Tables 4.2.6.8 and 6.1.1.4'

loop_
_geom_angle_atom_site_label_1
_geom_angle_atom_site_label_2
_geom_angle_atom_site_label_3
_geom_angle
_geom_angle_site_symmetry_1
_geom_angle_site_symmetry_3
F1 In1 F2 86.60(8) . .
F1 In1 F3 88.66(9) . .
F2 In1 F3 87.76(8) . .
F1 In1 O2 87.79(9) . 3_756
F2 In1 O2 91.48(9) . 3_756
F3 In1 O2 176.41(9) . 3_756
F1 In1 O1 174.50(8) . 4_566
F2 In1 O1 87.99(8) . 4_566
F3 In1 O1 92.10(9) . 4_566
O2 In1 O1 91.38(9) 3_756 4_566
F1 In1 O3 93.78(8) . .
F2 In1 O3 175.09(9) . .
F3 In1 O3 87.35(8) . .
O2 In1 O3 93.43(9) 3_756 .
O1 In1 O3 91.69(9) 4_566 .
O2 Se1 O1 100.54(11) . .
O2 Se1 O3 99.93(11) . .
O1 Se1 O3 101.31(12) . .
In1 F3 N1 112.38(10) . .
Se1 O1 In1 120.67(12) . 4_565
Se1 O2 In1 126.13(12) . 3_756
Se1 O3 In1 117.54(11) . .
N1 C1 C2 108.8(3) . .
N2 C2 C1 111.4(3) . .
C1 N1 F3 108.66(19) . .
C1 N1 F2 97.4(2) . 4_565
F3 N1 F2 105.02(12) . 4_565
C2 N2 F1 111.2(2) . 1_565
C2 N2 F2 111.6(2) . 3_666
F1 N2 F2 120.27(11) 1_565 3_666

loop_
_geom_bond_atom_site_label_1
_geom_bond_atom_site_label_2
_geom_bond_distance
_geom_bond_site_symmetry_2
In1 F1 2.050(2) .
In1 F2 2.0812(18) .
In1 F3 2.0895(18) .
In1 O2 2.132(2) 3_756
In1 O1 2.136(2) 4_566
In1 O3 2.161(2) .
Se1 O2 1.683(2) .
Se1 O1 1.686(2) .
Se1 O3 1.703(2) .
F3 N1 2.679(3) .
O1 In1 2.136(2) 4_565
O2 In1 2.132(2) 3_756
C1 N1 1.486(4) .
C1 C2 1.507(5) .
C2 N2 1.483(4) .
N1 F2 2.725(4) 4_565
N2 F1 2.653(3) 1_565
N2 F2 2.716(3) 3_666
